data_1010243
loop_
_publ_author_name
'Mooney, R C L'

_publ_section_title
;
The Configuration of the Triiodide Group in Ammonium Triiodide Crystals.
;
_journal_coden_ASTM ZEKGAX
_journal_name_full
;
Zeitschrift fuer Kristallographie, Kristallgeometrie, Kristallphysik,
Kristallchemie (-144,1977)
;
_journal_page_first 143
_journal_page_last 150
_journal_volume 90
_journal_year 1935
_chemical_formula_structural 'N H4 I3'
_chemical_formula_sum 'H4 I3 N'
_chemical_name_systematic 'Ammonium trio-triiodide'
_space_group_IT_number 62
_symmetry_cell_setting orthorhombic
_symmetry_Int_Tables_number 62
_symmetry_space_group_name_Hall '-P 2n 2a'
_symmetry_space_group_name_H-M 'P m c n'
_cell_angle_alpha 90
_cell_angle_beta 90
_cell_angle_gamma 90
_cell_formula_units_Z 4
_cell_length_a 6.64(3)
_cell_length_b 9.66(5)
_cell_length_c 10.82(5)
_cell_volume 694.0
_exptl_crystal_density_meas 3.75
_cod_database_code 1010243

loop_
_symmetry_equiv_pos_as_xyz
x,y,z
1/2-x,1/2-y,1/2+z
1/2+x,-y,-z
-x,1/2+y,1/2-z
-x,-y,-z
1/2+x,1/2+y,1/2-z
1/2-x,y,z
x,1/2-y,1/2+z

loop_
_atom_site_label
_atom_site_type_symbol
_atom_site_symmetry_multiplicity
_atom_site_Wyckoff_symbol
_atom_site_fract_x
_atom_site_fract_y
_atom_site_fract_z
_atom_site_occupancy
_atom_site_attached_hydrogens
_atom_site_calc_flag
I1 I0- 4 c 0.25 0.35 0.153 1. 0 d
I2 I0- 4 c 0.25 0.544 0.381 1. 0 d
I3 I0- 4 c 0.25 0.736 0.575 1. 0 d
N1 N3- 4 c 0.25 0.461 0.831 1. 4 d

loop_
_atom_type_symbol
_atom_type_oxidation_number
I0- -0.333
N3- -3.000
H1+ 1.000
